data_4516752
loop_
_publ_author_name
'Jaffe, Adam'
'Lin, Yu'
'Beavers, Christine M.'
'Voss, Johannes'
'Mao, Wendy L.'
'Karunadasa, Hemamala I.'

_publ_section_title
;
 High-Pressure Single-Crystal Structures of 3D Lead-Halide Hybrid
 Perovskites and Pressure Effects on their Electronic and Optical
 Properties.
;
_journal_issue 4
_journal_name_full 'ACS central science'
_journal_page_first 201
_journal_page_last 209
_journal_paper_doi 10.1021/acscentsci.6b00055
_journal_volume 2
_journal_year 2016
_chemical_formula_sum 'C H6 I3 N Pb'
_chemical_formula_weight 619.96
_space_group_crystal_system orthorhombic
_space_group_IT_number 69
_space_group_name_Hall '-F 2 2'
_space_group_name_H-M_alt 'F m m m'
_atom_sites_solution_primary 'intrinsic phasing'
_atom_sites_solution_secondary difmap
_audit_creation_method SHELXL-2014/7
_cell_angle_alpha 90
_cell_angle_beta 90
_cell_angle_gamma 90
_cell_formula_units_Z 8
_cell_length_a 12.4984(7)
_cell_length_b 12.5181(7)
_cell_length_c 12.6012(8)
_cell_measurement_reflns_used 3332
_cell_measurement_temperature 296(2)
_cell_measurement_theta_max 33.4
_cell_measurement_theta_min 3.15
_cell_volume 1971.5(2)
_computing_cell_refinement 'SAINT V8.34A(Bruker, 2013)'
_computing_data_collection 'Apex2 v2014.11-0 (Bruker, 2014)'
_computing_data_reduction SAINT
_computing_molecular_graphics
;
     	SHELXTL 5.1, XP (Sheldrick, 1994)
	ShelXle Rev 699 (Hubschle, 2011)
;
_computing_publication_material SHELXL-2014/7
_computing_structure_refinement 'SHELXL-2014/7 (Sheldrick, 2014)'
_computing_structure_solution 'SHELXT (Sheldrick, 2012)'
_diffrn_ambient_temperature 296(2)
_diffrn_detector_area_resol_mean 10.42
_diffrn_measured_fraction_theta_full 0.998
_diffrn_measured_fraction_theta_max 0.995
_diffrn_measurement_device_type 'Bruker D8 with PHOTON 100 detector'
_diffrn_measurement_method '\f and \w shutterless scans'
_diffrn_radiation_monochromator 'silicon 111'
_diffrn_radiation_type synchrotron
_diffrn_radiation_wavelength 0.6888
_diffrn_reflns_av_R_equivalents 0.0423
_diffrn_reflns_av_unetI/netI 0.0322
_diffrn_reflns_Laue_measured_fraction_full 0.998
_diffrn_reflns_Laue_measured_fraction_max 0.995
_diffrn_reflns_limit_h_max 20
_diffrn_reflns_limit_h_min -20
_diffrn_reflns_limit_k_max 20
_diffrn_reflns_limit_k_min -20
_diffrn_reflns_limit_l_max 20
_diffrn_reflns_limit_l_min -20
_diffrn_reflns_number 7622
_diffrn_reflns_point_group_measured_fraction_full 0.998
_diffrn_reflns_point_group_measured_fraction_max 0.995
_diffrn_reflns_theta_full 24.411
_diffrn_reflns_theta_max 35.039
_diffrn_reflns_theta_min 2.727
_diffrn_source
;
Advanced Light Source, station 11.3.1
;
_exptl_absorpt_coefficient_mu 26.187
_exptl_absorpt_correction_T_max 0.4371
_exptl_absorpt_correction_T_min 0.2919
_exptl_absorpt_correction_type multi-scan
_exptl_absorpt_process_details 'SADABS-2014/5 (Sheldrick, 2015)'
_exptl_crystal_colour black
_exptl_crystal_density_diffrn 4.177
_exptl_crystal_description 'rhombic dodecahedron'
_exptl_crystal_F_000 2080
_exptl_crystal_size_max 0.050
_exptl_crystal_size_mid 0.050
_exptl_crystal_size_min 0.050
_refine_diff_density_max 3.255
_refine_diff_density_min -5.657
_refine_diff_density_rms 0.498
_refine_ls_extinction_coef 0.00025(5)
_refine_ls_extinction_expression Fc^*^=kFc[1+0.001xFc^2^\l^3^/sin(2\q)]^-1/4^
_refine_ls_extinction_method 'SHELXL-2014/7 (Sheldrick 2014'
_refine_ls_goodness_of_fit_ref 1.114
_refine_ls_hydrogen_treatment undef
_refine_ls_matrix_type full
_refine_ls_number_parameters 24
_refine_ls_number_reflns 1326
_refine_ls_number_restraints 1
_refine_ls_restrained_S_all 1.114
_refine_ls_R_factor_all 0.0731
_refine_ls_R_factor_gt 0.0555
_refine_ls_shift/su_max 0.000
_refine_ls_shift/su_mean 0.000
_refine_ls_structure_factor_coef Fsqd
_refine_ls_weighting_details 'w=1/[\s^2^(Fo^2^)+(0.0724P)^2^+241.6893P] where P=(Fo^2^+2Fc^2^)/3'
_refine_ls_weighting_scheme calc
_refine_ls_wR_factor_gt 0.1831
_refine_ls_wR_factor_ref 0.1948
_reflns_Friedel_coverage 0.000
_reflns_number_gt 962
_reflns_number_total 1326
_reflns_threshold_expression 'I > 2\s(I)'
_cod_data_source_file oc6b00055_si_003.cif
_cod_data_source_block MAPbI3_RT
_cod_depositor_comments
;
The following automatic conversions were performed:

data item '_atom_sites_solution_secondary' value 'diffmap' was
changed to 'difmap'.

Automatic conversion script
Id: cif_fix_values 6909 2019-04-08 15:41:33Z antanas 
;
_cod_database_code 4516752
_shelx_shelxl_version_number 2014/7
_shelx_space_group_comment
;
The symmetry employed for this shelxl refinement is uniquely defined
by the following loop, which should always be used as a source of
symmetry information in preference to the above space-group names.
They are only intended as comments.
;
_shelx_estimated_absorpt_t_min 0.354
_shelx_estimated_absorpt_t_max 0.354

loop_
_space_group_symop_operation_xyz
'x, y, z'
'-x, -y, z'
'-x, y, -z'
'x, -y, -z'
'x, y+1/2, z+1/2'
'-x, -y+1/2, z+1/2'
'-x, y+1/2, -z+1/2'
'x, -y+1/2, -z+1/2'
'x+1/2, y, z+1/2'
'-x+1/2, -y, z+1/2'
'-x+1/2, y, -z+1/2'
'x+1/2, -y, -z+1/2'
'x+1/2, y+1/2, z'
'-x+1/2, -y+1/2, z'
'-x+1/2, y+1/2, -z'
'x+1/2, -y+1/2, -z'
'-x, -y, -z'
'x, y, -z'
'x, -y, z'
'-x, y, z'
'-x, -y+1/2, -z+1/2'
'x, y+1/2, -z+1/2'
'x, -y+1/2, z+1/2'
'-x, y+1/2, z+1/2'
'-x+1/2, -y, -z+1/2'
'x+1/2, y, -z+1/2'
'x+1/2, -y, z+1/2'
'-x+1/2, y, z+1/2'
'-x+1/2, -y+1/2, -z'
'x+1/2, y+1/2, -z'
'x+1/2, -y+1/2, z'
'-x+1/2, y+1/2, z'

loop_
_atom_site_label
_atom_site_type_symbol
_atom_site_fract_x
_atom_site_fract_y
_atom_site_fract_z
_atom_site_U_iso_or_equiv
_atom_site_adp_type
_atom_site_occupancy
_atom_site_site_symmetry_order
_atom_site_calc_flag
_atom_site_refinement_flags_posn
_atom_site_refinement_flags_adp
_atom_site_refinement_flags_occupancy
Pb1 Pb 0.2500 0.2500 0.5000 0.0324(3) Uani 1 4 d S T P
I1 I 0.2241(5) 0.5000 0.5000 0.0860(17) Uani 1 4 d S T P
I2A I 0.5000 0.2981(6) 0.5000 0.0530(10) Uani 0.75 4 d S T P
I2B I 0.5000 0.267(2) 0.462(2) 0.0530(10) Uani 0.125 2 d S T P
I3A I 0.2500 0.2500 0.2500 0.0672(19) Uani 0.75 4 d S T P
I3B I 0.294(3) 0.2500 0.2500 0.0672(19) Uani 0.125 2 d S T P
C1 C 0.5000 0.44269(8) 0.216(5) 0.15(3) Uiso 0.5 2 d S . P
N1 N 0.5000 0.44269(8) 0.216(5) 0.15(3) Uiso 0.5 2 d DS . P

loop_
_atom_site_aniso_label
_atom_site_aniso_U_11
_atom_site_aniso_U_22
_atom_site_aniso_U_33
_atom_site_aniso_U_23
_atom_site_aniso_U_13
_atom_site_aniso_U_12
Pb1 0.0278(8) 0.0358(12) 0.0336(4) 0.000 0.000 0.0001(6)
I1 0.120(4) 0.0274(19) 0.110(4) 0.000 0.000 0.000
I2A 0.0227(12) 0.067(4) 0.070(4) 0.000 0.000 0.000
I2B 0.0227(12) 0.067(4) 0.070(4) 0.000 0.000 0.000
I3A 0.097(9) 0.080(5) 0.0249(9) 0.000 0.000 0.000
I3B 0.097(9) 0.080(5) 0.0249(9) 0.000 0.000 0.000

loop_
_atom_type_symbol
_atom_type_description
_atom_type_scat_dispersion_real
_atom_type_scat_dispersion_imag
_atom_type_scat_source
C C 0.0034 0.0017 'ShelXle using methods of  L.Kissel & R.H.Pratt Acta Cryst A46 170 1990'
H H 0.0000 0.0000 'ShelXle using methods of  L.Kissel & R.H.Pratt Acta Cryst A46 170 1990'
N N 0.0066 0.0034 'ShelXle using methods of  L.Kissel & R.H.Pratt Acta Cryst A46 170 1990'
I I -0.4371 1.8409 'ShelXle using methods of  L.Kissel & R.H.Pratt Acta Cryst A46 170 1990'
Pb Pb -3.4194 10.2008 'ShelXle using methods of  L.Kissel & R.H.Pratt Acta Cryst A46 170 1990'

loop_
_geom_angle_atom_site_label_1
_geom_angle_atom_site_label_2
_geom_angle_atom_site_label_3
_geom_angle
_geom_angle_site_symmetry_1
_geom_angle_site_symmetry_3
I1 Pb1 I1 180.0 29_556 .
I1 Pb1 I3A 90.0 29_556 29_556
I1 Pb1 I3A 90.0 . 29_556
I1 Pb1 I3A 90.0 29_556 .
I1 Pb1 I3A 90.0 . .
I3A Pb1 I3A 180.0 29_556 .
I1 Pb1 I2B 88.1(5) 29_556 18_556
I1 Pb1 I2B 91.9(5) . 18_556
I3A Pb1 I2B 81.3(5) 29_556 18_556
I3A Pb1 I2B 98.7(5) . 18_556
I1 Pb1 I2B 91.9(5) 29_556 14
I1 Pb1 I2B 88.1(5) . 14
I3A Pb1 I2B 98.7(5) 29_556 14
I3A Pb1 I2B 81.3(5) . 14
I2B Pb1 I2B 180.0 18_556 14
I1 Pb1 I2B 91.9(5) 29_556 29_556
I1 Pb1 I2B 88.1(5) . 29_556
I3A Pb1 I2B 81.3(5) 29_556 29_556
I3A Pb1 I2B 98.7(5) . 29_556
I2B Pb1 I2B 162.6(9) 18_556 29_556
I2B Pb1 I2B 17.4(9) 14 29_556
I1 Pb1 I2B 88.1(5) 29_556 .
I1 Pb1 I2B 91.9(5) . .
I3A Pb1 I2B 98.7(5) 29_556 .
I3A Pb1 I2B 81.3(5) . .
I2B Pb1 I2B 17.4(9) 18_556 .
I2B Pb1 I2B 162.6(9) 14 .
I2B Pb1 I2B 180.0(9) 29_556 .
I1 Pb1 I2A 85.0(2) 29_556 29_556
I1 Pb1 I2A 95.0(2) . 29_556
I3A Pb1 I2A 90.0 29_556 29_556
I3A Pb1 I2A 90.0 . 29_556
I2B Pb1 I2A 168.9(4) 18_556 29_556
I2B Pb1 I2A 11.1(4) 14 29_556
I2B Pb1 I2A 11.1(4) 29_556 29_556
I2B Pb1 I2A 168.9(4) . 29_556
I1 Pb1 I2A 95.0(2) 29_556 .
I1 Pb1 I2A 85.0(2) . .
I3A Pb1 I2A 90.0 29_556 .
I3A Pb1 I2A 90.0 . .
I2B Pb1 I2A 11.1(4) 18_556 .
I2B Pb1 I2A 168.9(4) 14 .
I2B Pb1 I2A 168.9(4) 29_556 .
I2B Pb1 I2A 11.1(4) . .
I2A Pb1 I2A 180.0 29_556 .
I1 Pb1 I3B 88.98(7) 29_556 .
I1 Pb1 I3B 91.02(7) . .
I3A Pb1 I3B 170.0(6) 29_556 .
I3A Pb1 I3B 10.0(6) . .
I2B Pb1 I3B 88.8(8) 18_556 .
I2B Pb1 I3B 91.2(8) 14 .
I2B Pb1 I3B 108.7(8) 29_556 .
I2B Pb1 I3B 71.3(8) . .
I2A Pb1 I3B 99.8(6) 29_556 .
I2A Pb1 I3B 80.2(6) . .
I1 Pb1 I3B 88.98(7) 29_556 18_556
I1 Pb1 I3B 91.02(7) . 18_556
I3A Pb1 I3B 10.0(6) 29_556 18_556
I3A Pb1 I3B 170.0(6) . 18_556
I2B Pb1 I3B 71.3(8) 18_556 18_556
I2B Pb1 I3B 108.7(8) 14 18_556
I2B Pb1 I3B 91.2(8) 29_556 18_556
I2B Pb1 I3B 88.8(8) . 18_556
I2A Pb1 I3B 99.8(6) 29_556 18_556
I2A Pb1 I3B 80.2(6) . 18_556
I3B Pb1 I3B 160.0(12) . 18_556
Pb1 I1 Pb1 168.2(2) 15_556 .
I2B I2A I2B 103(6) 18_556 .
I2B I2A Pb1 83.2(5) 18_556 .
I2B I2A Pb1 83.2(5) . .
I2B I2A Pb1 83.2(5) 18_556 3_656
I2B I2A Pb1 83.2(5) . 3_656
Pb1 I2A Pb1 158.2(2) . 3_656
I2A I2B I2B 39(3) . 18_556
I2A I2B Pb1 85.7(6) . 3_656
I2B I2B Pb1 81.3(5) 18_556 3_656
I2A I2B Pb1 85.7(6) . .
I2B I2B Pb1 81.3(5) 18_556 .
Pb1 I2B Pb1 160.8(10) 3_656 .
I3B I3A I3B 180.0 . 14
I3B I3A Pb1 90.000(1) . .
I3B I3A Pb1 90.000(1) 14 .
I3B I3A Pb1 90.0 . 11
I3B I3A Pb1 90.000(1) 14 11
Pb1 I3A Pb1 180.0 . 11
I3A I3B I3B 0.000(1) . 14
I3A I3B Pb1 80.0(6) . 11
I3B I3B Pb1 80.0(6) 14 11
I3A I3B Pb1 80.0(6) . .
I3B I3B Pb1 80.0(6) 14 .
Pb1 I3B Pb1 160.0(12) 11 .
N1 C1 C1 0.0 2_665 19_565

loop_
_geom_bond_atom_site_label_1
_geom_bond_atom_site_label_2
_geom_bond_distance
_geom_bond_site_symmetry_2
Pb1 I1 3.1462(7) 29_556
Pb1 I1 3.1462(7) .
Pb1 I3A 3.1503(2) 29_556
Pb1 I3A 3.1503(2) .
Pb1 I2B 3.169(5) 18_556
Pb1 I2B 3.169(5) 14
Pb1 I2B 3.169(5) 29_556
Pb1 I2B 3.169(5) .
Pb1 I2A 3.1820(14) 29_556
Pb1 I2A 3.1820(14) .
Pb1 I3B 3.199(6) .
Pb1 I3B 3.199(6) 18_556
I1 Pb1 3.1462(7) 15_556
I2A I2B 0.61(2) 18_556
I2A I2B 0.61(2) .
I2A Pb1 3.1820(13) 3_656
I2B I2B 0.96(5) 18_556
I2B Pb1 3.169(5) 3_656
I3A I3B 0.55(3) .
I3A I3B 0.55(3) 14
I3A Pb1 3.1503(2) 11
I3B I3B 1.11(7) 14
I3B Pb1 3.199(6) 11
C1 N1 1.435(2) 2_665
C1 C1 1.435(2) 19_565
